data_7039712
loop_
_publ_author_name
'Saad, Suad T.'
'Metherell, Alexander J.'
'Baggaley, Elizabeth'
'Ward, Michael D.'

_publ_section_title
;
 Synthesis and photophysical properties of Ir(iii)/Re(i) dyads: control of
 Ir\\rightarrow Re photoinduced energy transfer.
;
_journal_issue 28
_journal_name_full 'Dalton transactions (Cambridge, England : 2003)'
_journal_page_first 11568
_journal_page_last 11579
_journal_paper_doi 10.1039/c6dt01614f
_journal_volume 45
_journal_year 2016
_chemical_formula_sum 'C103 H83 F8 Ir2 N23 O7'
_chemical_formula_weight 2291.32
_chemical_name_systematic
;
 ?
;
_space_group_crystal_system orthorhombic
_space_group_IT_number 70
_space_group_name_Hall '-F 2uv 2vw'
_space_group_name_H-M_alt 'F d d d'
_symmetry_space_group_name_Hall '-F 2uv 2vw'
_symmetry_space_group_name_H-M 'F d d d :2'
_atom_sites_solution_hydrogens geom
_audit_creation_method SHELXL-2013
_audit_update_record
;
2016-04-25 deposited with the CCDC.
2016-06-27 downloaded from the CCDC.
;
_cell_angle_alpha 90
_cell_angle_beta 90
_cell_angle_gamma 90
_cell_formula_units_Z 16
_cell_length_a 25.9203(10)
_cell_length_b 31.5176(8)
_cell_length_c 46.0262(10)
_cell_measurement_reflns_used 9081
_cell_measurement_temperature 100(2)
_cell_measurement_theta_max 25.12
_cell_measurement_theta_min 2.44
_cell_volume 37600.9(19)
_computing_cell_refinement 'Bruker SAINT'
_computing_data_collection 'Bruker APEX2'
_computing_data_reduction 'Bruker SAINT'
_computing_molecular_graphics 'Bruker SHELXTL'
_computing_publication_material 'Bruker SHELXTL'
_computing_structure_refinement 'SHELXL-2013 (Sheldrick 2013)'
_computing_structure_solution 'SHELXS-97 (Sheldrick 2008)'
_diffrn_ambient_temperature 100(2)
_diffrn_measured_fraction_theta_full 0.983
_diffrn_measured_fraction_theta_max 0.996
_diffrn_measurement_device_type 'Bruker APEX-II CCD'
_diffrn_measurement_method '\f and \w scans'
_diffrn_radiation_type MoK\a
_diffrn_radiation_wavelength 0.71073
_diffrn_reflns_av_R_equivalents 0.0869
_diffrn_reflns_av_unetI/netI 0.0443
_diffrn_reflns_Laue_measured_fraction_full 0.983
_diffrn_reflns_Laue_measured_fraction_max 0.996
_diffrn_reflns_limit_h_max 30
_diffrn_reflns_limit_h_min -30
_diffrn_reflns_limit_k_max 37
_diffrn_reflns_limit_k_min -37
_diffrn_reflns_limit_l_max 54
_diffrn_reflns_limit_l_min -54
_diffrn_reflns_number 100928
_diffrn_reflns_point_group_measured_fraction_full 0.983
_diffrn_reflns_point_group_measured_fraction_max 0.996
_diffrn_reflns_theta_full 25.242
_diffrn_reflns_theta_max 25.147
_diffrn_reflns_theta_min 1.109
_diffrn_source 'sealed tube'
_exptl_absorpt_coefficient_mu 2.916
_exptl_absorpt_correction_T_max 0.7452
_exptl_absorpt_correction_T_min 0.5768
_exptl_absorpt_correction_type multi-scan
_exptl_absorpt_process_details sadabs
_exptl_crystal_colour yellow
_exptl_crystal_density_diffrn 1.619
_exptl_crystal_description block
_exptl_crystal_F_000 18304
_exptl_crystal_preparation Luminescent
_exptl_crystal_recrystallization_method 'Re-crystallisation from solvent'
_exptl_crystal_size_max 0.100
_exptl_crystal_size_mid 0.050
_exptl_crystal_size_min 0.050
_refine_diff_density_max 2.438
_refine_diff_density_min -1.639
_refine_diff_density_rms 0.181
_refine_ls_extinction_method none
_refine_ls_goodness_of_fit_ref 1.119
_refine_ls_hydrogen_treatment constr
_refine_ls_matrix_type full
_refine_ls_number_parameters 649
_refine_ls_number_reflns 8391
_refine_ls_number_restraints 537
_refine_ls_restrained_S_all 1.089
_refine_ls_R_factor_all 0.0699
_refine_ls_R_factor_gt 0.0577
_refine_ls_shift/su_max 0.004
_refine_ls_shift/su_mean 0.000
_refine_ls_structure_factor_coef Fsqd
_refine_ls_weighting_details 'w=1/[\s^2^(Fo^2^)+(0.0250P)^2^+2612.9719P] where P=(Fo^2^+2Fc^2^)/3'
_refine_ls_weighting_scheme calc
_refine_ls_wR_factor_gt 0.1172
_refine_ls_wR_factor_ref 0.1236
_reflns_Friedel_coverage 0.000
_reflns_number_gt 7192
_reflns_number_total 8391
_reflns_threshold_expression 'I > 2\s(I)'
_cod_data_source_file c6dt01614f1.cif
_cod_data_source_block Fdddnew
_cod_depositor_comments 'Adding full bibliography for 7039709--7039714.cif.'
_cod_database_code 7039712
_shelx_space_group_comment
;
The symmetry employed for this shelxl refinement is uniquely defined
by the following loop, which should always be used as a source of
symmetry information in preference to the above space-group names.
They are only intended as comments.
;
_shelx_estimated_absorpt_t_min 0.759
_shelx_estimated_absorpt_t_max 0.868
_shelxl_version_number 2013-4
_solvent_exptl_crystal_recrystallization_method 'MeCN, MeOH'

loop_
_space_group_symop_operation_xyz
'x, y, z'
'-x+1/4, -y+1/4, z'
'x, -y+1/4, -z+1/4'
'-x+1/4, y, -z+1/4'
'x, y+1/2, z+1/2'
'-x+1/4, -y+3/4, z+1/2'
'x, -y+3/4, -z+3/4'
'-x+1/4, y+1/2, -z+3/4'
'x+1/2, y, z+1/2'
'-x+3/4, -y+1/4, z+1/2'
'x+1/2, -y+1/4, -z+3/4'
'-x+3/4, y, -z+3/4'
'x+1/2, y+1/2, z'
'-x+3/4, -y+3/4, z'
'x+1/2, -y+3/4, -z+1/4'
'-x+3/4, y+1/2, -z+1/4'
'-x, -y, -z'
'x-1/4, y-1/4, -z'
'-x, y-1/4, z-1/4'
'x-1/4, -y, z-1/4'
'-x, -y+1/2, -z+1/2'
'x-1/4, y+1/4, -z+1/2'
'-x, y+1/4, z+1/4'
'x-1/4, -y+1/2, z+1/4'
'-x+1/2, -y, -z+1/2'
'x+1/4, y-1/4, -z+1/2'
'-x+1/2, y-1/4, z+1/4'
'x+1/4, -y, z+1/4'
'-x+1/2, -y+1/2, -z'
'x+1/4, y+1/4, -z'
'-x+1/2, y+1/4, z-1/4'
'x+1/4, -y+1/2, z-1/4'

loop_
_atom_site_label
_atom_site_type_symbol
_atom_site_fract_x
_atom_site_fract_y
_atom_site_fract_z
_atom_site_U_iso_or_equiv
_atom_site_adp_type
_atom_site_occupancy
_atom_site_site_symmetry_order
_atom_site_calc_flag
_atom_site_refinement_flags_posn
_atom_site_refinement_flags_adp
_atom_site_refinement_flags_occupancy
_atom_site_disorder_assembly
_atom_site_disorder_group
Ir1 Ir 0.52702(2) 0.93097(2) 0.78253(2) 0.00920(10) Uani 1 1 d . . . . .
N11A N 0.5188(2) 0.88621(19) 0.74769(13) 0.0118(12) Uani 1 1 d . U . . .
C12A C 0.5171(3) 0.9024(2) 0.72020(17) 0.0138(14) Uani 1 1 d . U . . .
C13A C 0.5107(3) 0.8766(3) 0.69602(17) 0.0170(15) Uani 1 1 d . U . . .
H13A H 0.5089 0.8884 0.6771 0.020 Uiso 1 1 calc R U . . .
C14A C 0.5071(3) 0.8336(3) 0.70020(17) 0.0182(16) Uani 1 1 d . U . . .
H14A H 0.5021 0.8155 0.6840 0.022 Uiso 1 1 calc R U . . .
C15A C 0.5107(3) 0.8162(3) 0.72772(17) 0.0162(15) Uani 1 1 d . U . . .
H15A H 0.5093 0.7864 0.7306 0.019 Uiso 1 1 calc R U . . .
C16A C 0.5164(3) 0.8440(2) 0.75110(17) 0.0129(15) Uani 1 1 d . U . . .
H16A H 0.5188 0.8325 0.7702 0.015 Uiso 1 1 calc R U . . .
N21A N 0.5416(2) 1.00962(19) 0.73645(14) 0.0125(12) Uani 1 1 d . U . . .
N22A N 0.5324(2) 0.96864(19) 0.74361(13) 0.0115(12) Uani 1 1 d . U . . .
C23A C 0.5247(3) 0.9481(2) 0.71850(16) 0.0137(14) Uani 1 1 d . U . . .
C24A C 0.5287(3) 0.9764(3) 0.69486(18) 0.0178(15) Uani 1 1 d . U . . .
H24A H 0.5246 0.9703 0.6748 0.021 Uiso 1 1 calc R U . . .
C25A C 0.5398(3) 1.0146(2) 0.70741(17) 0.0150(15) Uani 1 1 d . U . . .
H25A H 0.5453 1.0405 0.6973 0.018 Uiso 1 1 calc R U . . .
C26A C 0.5477(3) 1.0428(2) 0.75815(16) 0.0138(15) Uani 1 1 d . U . . .
H26A H 0.5676 1.0665 0.7496 0.017 Uiso 1 1 calc R U . . .
H26B H 0.5678 1.0314 0.7747 0.017 Uiso 1 1 calc R U . . .
N31A N 0.5788(3) 1.2461(2) 0.71730(16) 0.0227(14) Uani 1 1 d . U . . .
C32A C 0.5785(3) 1.2042(3) 0.72176(19) 0.0196(15) Uani 1 1 d . U . . .
C33A C 0.5864(3) 1.1750(3) 0.69954(19) 0.0229(17) Uani 1 1 d . U . . .
H33A H 0.5867 1.1454 0.7036 0.027 Uiso 1 1 calc R U . . .
C34A C 0.5938(3) 1.1897(3) 0.6714(2) 0.0296(18) Uani 1 1 d . U . . .
H34A H 0.5991 1.1704 0.6559 0.036 Uiso 1 1 calc R U . . .
C35A C 0.5932(3) 1.2326(3) 0.6665(2) 0.0302(18) Uani 1 1 d . U . . .
H35A H 0.5979 1.2437 0.6476 0.036 Uiso 1 1 calc R U . . .
C36A C 0.5857(3) 1.2591(3) 0.6901(2) 0.0261(17) Uani 1 1 d . U . . .
H36A H 0.5855 1.2888 0.6865 0.031 Uiso 1 1 calc R U . . .
N41A N 0.5568(3) 1.1497(2) 0.78788(14) 0.0183(13) Uani 1 1 d . U . . .
N42A N 0.5671(2) 1.1497(2) 0.75922(15) 0.0171(13) Uani 1 1 d . U . . .
C43A C 0.5690(3) 1.1908(2) 0.75210(18) 0.0175(15) Uani 1 1 d . U . . .
C44A C 0.5592(3) 1.2165(3) 0.77593(19) 0.0252(17) Uani 1 1 d . U . . .
H44A H 0.5580 1.2466 0.7764 0.030 Uiso 1 1 calc R U . . .
C45A C 0.5516(3) 1.1895(3) 0.7984(2) 0.0262(18) Uani 1 1 d . U . . .
H45A H 0.5440 1.1971 0.8179 0.031 Uiso 1 1 calc R U . . .
C46A C 0.5462(3) 1.1095(2) 0.80290(18) 0.0200(16) Uani 1 1 d . U . . .
H46A H 0.5429 1.1146 0.8240 0.024 Uiso 1 1 calc R U . . .
H46B H 0.5751 1.0895 0.7997 0.024 Uiso 1 1 calc R U . . .
C51A C 0.4969(3) 1.0597(2) 0.76930(16) 0.0131(14) Uani 1 1 d . U . . .
C52A C 0.4966(3) 1.0907(2) 0.79123(17) 0.0150(14) Uani 1 1 d . U . . .
C53A C 0.4496(3) 1.1058(3) 0.80147(18) 0.0203(16) Uani 1 1 d . U . . .
H53A H 0.4493 1.1263 0.8166 0.024 Uiso 1 1 calc R U . . .
C54A C 0.4036(3) 1.0916(3) 0.79018(19) 0.0223(17) Uani 1 1 d . U . . .
H54A H 0.3719 1.1023 0.7975 0.027 Uiso 1 1 calc R U . . .
C55A C 0.4036(3) 1.0617(2) 0.76801(18) 0.0177(16) Uani 1 1 d . U . . .
H55A H 0.3720 1.0522 0.7598 0.021 Uiso 1 1 calc R U . . .
C56A C 0.4501(3) 1.0458(2) 0.75795(17) 0.0156(15) Uani 1 1 d . U . . .
H56A H 0.4501 1.0250 0.7430 0.019 Uiso 1 1 calc R U . . .
F22B F 0.62161(19) 0.82492(16) 0.85301(11) 0.0296(12) Uani 1 1 d . U . . .
F24B F 0.44228(19) 0.82612(15) 0.86254(10) 0.0263(11) Uani 1 1 d . U . . .
N11B N 0.6031(2) 0.91404(19) 0.78357(13) 0.0104(12) Uani 1 1 d . U . . .
C12B C 0.6172(3) 0.8851(2) 0.80490(17) 0.0146(14) Uani 1 1 d . U . . .
C13B C 0.6685(3) 0.8722(3) 0.80676(18) 0.0193(16) Uani 1 1 d . U . . .
H13B H 0.6789 0.8530 0.8216 0.023 Uiso 1 1 calc R U . . .
C14B C 0.7044(3) 0.8873(3) 0.78709(19) 0.0209(16) Uani 1 1 d . U . . .
H14B H 0.7393 0.8782 0.7884 0.025 Uiso 1 1 calc R U . . .
C15B C 0.6901(3) 0.9155(2) 0.76562(17) 0.0162(15) Uani 1 1 d . U . . .
H15B H 0.7144 0.9260 0.7519 0.019 Uiso 1 1 calc R U . . .
C16B C 0.6389(3) 0.9279(3) 0.76480(17) 0.0160(15) Uani 1 1 d . U . . .
H16B H 0.6286 0.9473 0.7501 0.019 Uiso 1 1 calc R U . . .
C21B C 0.5732(3) 0.8709(2) 0.82218(16) 0.0138(14) Uani 1 1 d . U . . .
C22B C 0.5751(3) 0.8409(3) 0.84443(17) 0.0199(16) Uani 1 1 d . U . . .
C23B C 0.5326(3) 0.8255(2) 0.85836(17) 0.0202(16) Uani 1 1 d . U . . .
H23B H 0.5354 0.8050 0.8734 0.024 Uiso 1 1 calc R U . . .
C24B C 0.4853(3) 0.8411(3) 0.84952(17) 0.0203(16) Uani 1 1 d . U . . .
C25B C 0.4807(3) 0.8716(2) 0.82814(16) 0.0162(15) Uani 1 1 d . U . . .
H25B H 0.4476 0.8820 0.8229 0.019 Uiso 1 1 calc R U . . .
C26B C 0.5242(3) 0.8873(2) 0.81427(16) 0.0118(14) Uani 1 1 d . U . . .
F22C F 0.4363(2) 1.02954(16) 0.85963(11) 0.0323(12) Uani 1 1 d . U . . .
F24C F 0.6162(2) 1.03663(16) 0.86054(11) 0.0326(12) Uani 1 1 d . U . . .
N11C N 0.4507(2) 0.94621(19) 0.78696(14) 0.0127(12) Uani 1 1 d . U . . .
C12C C 0.4375(3) 0.9714(2) 0.81008(17) 0.0167(15) Uani 1 1 d . U . . .
C13C C 0.3860(3) 0.9790(3) 0.81611(19) 0.0219(16) Uani 1 1 d . U . . .
H13C H 0.3766 0.9953 0.8326 0.026 Uiso 1 1 calc R U . . .
C14C C 0.3481(3) 0.9627(3) 0.7981(2) 0.0257(17) Uani 1 1 d . U . . .
H14C H 0.3127 0.9677 0.8023 0.031 Uiso 1 1 calc R U . . .
C15C C 0.3616(3) 0.9392(3) 0.77398(19) 0.0226(17) Uani 1 1 d . U . . .
H15C H 0.3362 0.9287 0.7610 0.027 Uiso 1 1 calc R U . . .
C16C C 0.4138(3) 0.9314(3) 0.76936(18) 0.0173(15) Uani 1 1 d . U . . .
H16C H 0.4236 0.9148 0.7530 0.021 Uiso 1 1 calc R U . . .
C21C C 0.4831(3) 0.9878(2) 0.82558(17) 0.0161(15) Uani 1 1 d . U . . .
C22C C 0.4822(3) 1.0164(2) 0.84839(17) 0.0176(15) Uani 1 1 d . U . . .
C23C C 0.5258(3) 1.0340(3) 0.86038(18) 0.0217(16) Uani 1 1 d . U . . .
H23C H 0.5241 1.0546 0.8755 0.026 Uiso 1 1 calc R U . . .
C24C C 0.5720(3) 1.0199(3) 0.84904(18) 0.0218(16) Uani 1 1 d . U . . .
C25C C 0.5762(3) 0.9907(2) 0.82689(17) 0.0184(16) Uani 1 1 d . U . . .
H25C H 0.6091 0.9819 0.8201 0.022 Uiso 1 1 calc R U . . .
C26C C 0.5313(3) 0.9743(2) 0.81457(16) 0.0140(15) Uani 1 1 d . U . . .
N1S N 0.7446(3) 0.0804(2) 0.87326(15) 0.0218(16) Uani 1 1 d . . . . .
O1S O 0.7419(3) 0.1198(2) 0.87346(14) 0.0342(16) Uani 1 1 d . . . . .
O2S O 0.7718(3) 0.0624(2) 0.85479(17) 0.052(2) Uani 1 1 d . . . . .
O3S O 0.7193(3) 0.0591(2) 0.89052(15) 0.0364(16) Uani 1 1 d . . . . .
N31S N 0.6250 0.1250 0.9619(3) 0.040(3) Uani 1 2 d S T P . .
C32S C 0.6250 0.1250 0.9377(3) 0.027(3) Uani 1 2 d S T P . .
C33S C 0.6250 0.1250 0.9054(3) 0.039(4) Uani 1 2 d S T P . .
H33B H 0.6527 0.1435 0.8983 0.059 Uiso 0.5 1 calc R U P A -1
H33C H 0.5917 0.1355 0.8983 0.059 Uiso 0.5 1 calc R U P A -1
H33D H 0.6306 0.0960 0.8983 0.059 Uiso 0.5 1 calc R U P A -1
N11S N 0.7658(3) 0.8271(3) 0.8487(2) 0.042(2) Uani 1 1 d . . . . .
C12S C 0.7452(4) 0.8110(3) 0.8676(2) 0.032(2) Uani 1 1 d . . . . .
C13S C 0.7187(4) 0.7900(3) 0.8913(2) 0.036(2) Uani 1 1 d . . . . .
H13D H 0.6814 0.7935 0.8889 0.055 Uiso 1 1 calc R U . . .
H13E H 0.7295 0.8025 0.9098 0.055 Uiso 1 1 calc R U . . .
H13F H 0.7273 0.7597 0.8911 0.055 Uiso 1 1 calc R U . . .
N21S N 0.5593(4) 0.7646(2) 0.7922(2) 0.042(2) Uani 1 1 d . . . . .
C22S C 0.5966(4) 0.7534(3) 0.8027(2) 0.027(2) Uani 1 1 d . . . . .
C23S C 0.6451(4) 0.7399(3) 0.8159(2) 0.036(2) Uani 1 1 d . . . . .
H23A H 0.6587 0.7153 0.8053 0.054 Uiso 1 1 calc R U . . .
H23D H 0.6391 0.7322 0.8362 0.054 Uiso 1 1 calc R U . . .
H23E H 0.6701 0.7632 0.8149 0.054 Uiso 1 1 calc R U . . .
C2X C 0.3670(6) 0.1351(5) 0.8624(3) 0.017(3) Uiso 0.5 1 d D U P B -1
H2X1 H 0.3964 0.1178 0.8562 0.025 Uiso 0.5 1 calc R U P B -1
H2X2 H 0.3381 0.1165 0.8676 0.025 Uiso 0.5 1 calc R U P B -1
H2X3 H 0.3768 0.1522 0.8793 0.025 Uiso 0.5 1 calc R U P B -1
O1X O 0.3521(6) 0.1618(5) 0.8397(3) 0.059(4) Uiso 0.5 1 d D U P B -1

loop_
_atom_site_aniso_label
_atom_site_aniso_U_11
_atom_site_aniso_U_22
_atom_site_aniso_U_33
_atom_site_aniso_U_23
_atom_site_aniso_U_13
_atom_site_aniso_U_12
Ir1 0.00749(15) 0.00878(15) 0.01135(15) 0.00185(12) -0.00091(11) -0.00029(11)
N11A 0.007(3) 0.012(3) 0.016(3) -0.002(2) -0.002(2) -0.002(2)
C12A 0.007(3) 0.015(3) 0.019(3) -0.001(3) 0.000(3) 0.000(3)
C13A 0.014(3) 0.022(3) 0.015(3) 0.000(3) 0.000(3) 0.000(3)
C14A 0.019(4) 0.019(3) 0.016(3) -0.010(3) 0.000(3) -0.002(3)
C15A 0.015(3) 0.014(3) 0.020(3) -0.003(3) 0.001(3) -0.002(3)
C16A 0.007(3) 0.012(3) 0.019(3) 0.003(3) 0.001(3) -0.002(3)
N21A 0.010(3) 0.011(3) 0.016(3) 0.004(2) 0.000(2) 0.002(2)
N22A 0.007(3) 0.013(3) 0.015(3) 0.006(2) 0.001(2) 0.002(2)
C23A 0.010(3) 0.019(3) 0.012(3) 0.002(3) -0.001(3) 0.000(3)
C24A 0.010(3) 0.022(4) 0.021(4) 0.003(3) -0.004(3) 0.001(3)
C25A 0.012(3) 0.014(3) 0.018(3) 0.010(3) 0.001(3) 0.005(3)
C26A 0.012(3) 0.013(3) 0.017(3) 0.007(3) 0.000(3) -0.001(3)
N31A 0.017(3) 0.019(3) 0.032(3) 0.003(3) -0.003(3) -0.003(3)
C32A 0.005(3) 0.021(3) 0.033(4) -0.002(3) -0.004(3) 0.001(3)
C33A 0.012(3) 0.022(4) 0.035(4) -0.004(3) -0.002(3) 0.002(3)
C34A 0.018(4) 0.037(4) 0.034(4) -0.007(4) -0.001(3) 0.000(4)
C35A 0.023(4) 0.042(4) 0.026(4) 0.007(4) -0.004(3) -0.001(4)
C36A 0.019(4) 0.026(4) 0.034(4) 0.010(3) -0.007(3) -0.005(3)
N41A 0.020(3) 0.014(3) 0.021(3) -0.001(3) 0.000(3) 0.001(3)
N42A 0.013(3) 0.013(3) 0.025(3) 0.000(3) -0.002(3) -0.002(3)
C43A 0.008(3) 0.015(3) 0.030(3) 0.000(3) -0.002(3) -0.002(3)
C44A 0.024(4) 0.017(4) 0.034(4) -0.003(3) 0.003(3) -0.006(3)
C45A 0.027(4) 0.020(4) 0.032(4) -0.007(3) 0.006(3) -0.011(3)
C46A 0.023(4) 0.014(3) 0.023(4) -0.003(3) 0.000(3) 0.000(3)
C51A 0.012(3) 0.010(3) 0.017(3) 0.008(3) -0.001(3) -0.002(3)
C52A 0.018(3) 0.011(3) 0.016(3) 0.009(3) 0.000(3) -0.002(3)
C53A 0.020(3) 0.019(4) 0.022(4) 0.002(3) 0.003(3) -0.002(3)
C54A 0.016(3) 0.020(4) 0.031(4) 0.009(3) 0.006(3) 0.002(3)
C55A 0.010(3) 0.013(4) 0.030(4) 0.007(3) -0.001(3) -0.001(3)
C56A 0.013(3) 0.014(4) 0.019(4) 0.004(3) -0.002(3) -0.001(3)
F22B 0.027(3) 0.031(3) 0.031(3) 0.014(2) -0.004(2) 0.011(2)
F24B 0.030(3) 0.029(3) 0.020(2) 0.010(2) 0.003(2) -0.010(2)
N11B 0.006(3) 0.011(3) 0.014(3) -0.003(2) 0.000(2) 0.000(2)
C12B 0.016(3) 0.009(3) 0.019(3) -0.005(3) -0.005(3) 0.002(3)
C13B 0.018(3) 0.013(4) 0.027(4) 0.003(3) -0.007(3) 0.002(3)
C14B 0.009(3) 0.020(4) 0.034(4) -0.003(3) -0.001(3) 0.004(3)
C15B 0.012(3) 0.014(3) 0.022(4) -0.008(3) 0.001(3) -0.002(3)
C16B 0.014(3) 0.018(4) 0.016(3) -0.002(3) 0.000(3) -0.007(3)
C21B 0.020(3) 0.006(3) 0.016(3) 0.001(3) -0.004(3) 0.002(3)
C22B 0.026(4) 0.016(4) 0.017(4) -0.004(3) -0.006(3) 0.005(3)
C23B 0.032(4) 0.014(4) 0.015(4) 0.000(3) -0.003(3) -0.001(3)
C24B 0.026(4) 0.020(4) 0.015(3) 0.000(3) 0.002(3) -0.009(3)
C25B 0.018(3) 0.016(4) 0.014(3) 0.002(3) -0.003(3) -0.001(3)
C26B 0.019(3) 0.004(3) 0.013(3) 0.002(3) -0.001(3) 0.002(3)
F22C 0.034(3) 0.033(3) 0.030(3) -0.005(2) 0.014(2) 0.009(2)
F24C 0.037(3) 0.031(3) 0.029(3) -0.010(2) -0.010(2) -0.006(2)
N11C 0.007(3) 0.012(3) 0.019(3) 0.008(2) 0.003(2) 0.001(2)
C12C 0.018(3) 0.013(3) 0.019(3) 0.008(3) 0.001(3) 0.005(3)
C13C 0.021(4) 0.018(4) 0.027(4) 0.006(3) 0.009(3) 0.003(3)
C14C 0.012(3) 0.021(4) 0.043(4) 0.011(3) 0.006(3) 0.003(3)
C15C 0.012(3) 0.020(4) 0.035(4) 0.011(3) -0.005(3) -0.003(3)
C16C 0.014(3) 0.016(4) 0.022(4) 0.006(3) -0.003(3) -0.001(3)
C21C 0.023(3) 0.011(3) 0.014(3) 0.007(3) 0.004(3) 0.000(3)
C22C 0.030(4) 0.008(3) 0.014(3) 0.004(3) 0.005(3) 0.003(3)
C23C 0.035(4) 0.013(4) 0.018(4) -0.002(3) 0.002(3) 0.001(3)
C24C 0.030(4) 0.018(4) 0.018(4) 0.001(3) -0.007(3) -0.005(3)
C25C 0.025(4) 0.015(4) 0.016(4) 0.005(3) -0.002(3) 0.001(3)
C26C 0.018(3) 0.008(3) 0.016(3) 0.005(3) -0.001(3) -0.002(3)
N1S 0.023(4) 0.027(4) 0.016(4) -0.005(3) -0.005(3) 0.000(3)
O1S 0.051(4) 0.023(4) 0.029(4) 0.003(3) -0.002(3) 0.005(3)
O2S 0.050(5) 0.048(5) 0.060(5) -0.020(4) 0.016(4) 0.000(4)
O3S 0.040(4) 0.032(4) 0.037(4) 0.004(3) -0.004(3) -0.002(3)
N31S 0.044(7) 0.047(8) 0.028(7) 0.000 0.000 0.014(6)
C32S 0.015(6) 0.026(7) 0.040(9) 0.000 0.000 -0.001(5)
C33S 0.038(8) 0.046(9) 0.034(8) 0.000 0.000 0.015(7)
N11S 0.043(5) 0.049(6) 0.034(5) -0.012(4) -0.006(4) 0.015(4)
C12S 0.026(5) 0.043(6) 0.027(5) -0.016(5) -0.015(4) 0.018(5)
C13S 0.030(5) 0.039(6) 0.040(6) -0.003(5) -0.007(4) 0.008(5)
N21S 0.053(6) 0.018(4) 0.055(6) 0.005(4) -0.022(5) -0.001(4)
C22S 0.036(5) 0.015(4) 0.030(5) -0.001(4) -0.002(4) -0.005(4)
C23S 0.029(5) 0.039(6) 0.041(6) 0.004(5) 0.001(4) 0.007(5)

loop_
_atom_type_symbol
_atom_type_description
_atom_type_scat_dispersion_real
_atom_type_scat_dispersion_imag
_atom_type_scat_source
C C 0.0033 0.0016 'International Tables Vol C Tables 4.2.6.8 and 6.1.1.4'
H H 0.0000 0.0000 'International Tables Vol C Tables 4.2.6.8 and 6.1.1.4'
F F 0.0171 0.0103 'International Tables Vol C Tables 4.2.6.8 and 6.1.1.4'
Ir Ir -1.4442 7.9887 'International Tables Vol C Tables 4.2.6.8 and 6.1.1.4'
N N 0.0061 0.0033 'International Tables Vol C Tables 4.2.6.8 and 6.1.1.4'
O O 0.0106 0.0060 'International Tables Vol C Tables 4.2.6.8 and 6.1.1.4'

loop_
_geom_angle_atom_site_label_1
_geom_angle_atom_site_label_2
_geom_angle_atom_site_label_3
_geom_angle
C26B Ir1 C26C 86.3(3)
C26B Ir1 N11B 80.7(3)
C26C Ir1 N11B 96.2(3)
C26B Ir1 N11C 93.1(3)
C26C Ir1 N11C 79.7(3)
N11B Ir1 N11C 172.8(2)
C26B Ir1 N11A 95.1(3)
C26C Ir1 N11A 177.1(3)
N11B Ir1 N11A 86.7(2)
N11C Ir1 N11A 97.6(2)
C26B Ir1 N22A 170.1(3)
C26C Ir1 N22A 103.4(3)
N11B Ir1 N22A 95.8(2)
N11C Ir1 N22A 90.9(2)
N11A Ir1 N22A 75.4(2)
C16A N11A C12A 118.5(6)
C16A N11A Ir1 124.7(5)
C12A N11A Ir1 116.8(5)
N11A C12A C13A 121.9(7)
N11A C12A C23A 114.5(7)
C13A C12A C23A 123.5(7)
C14A C13A C12A 118.3(7)
C14A C13A H13A 120.9
C12A C13A H13A 120.9
C13A C14A C15A 121.0(7)
C13A C14A H14A 119.5
C15A C14A H14A 119.5
C14A C15A C16A 117.7(7)
C14A C15A H15A 121.1
C16A C15A H15A 121.1
N11A C16A C15A 122.5(7)
N11A C16A H16A 118.8
C15A C16A H16A 118.8
C25A N21A N22A 110.2(6)
C25A N21A C26A 127.0(6)
N22A N21A C26A 122.5(6)
C23A N22A N21A 106.1(6)
C23A N22A Ir1 116.2(5)
N21A N22A Ir1 137.7(5)
N22A C23A C24A 110.4(7)
N22A C23A C12A 116.9(7)
C24A C23A C12A 132.6(7)
C25A C24A C23A 104.3(7)
C25A C24A H24A 127.9
C23A C24A H24A 127.9
N21A C25A C24A 109.0(7)
N21A C25A H25A 125.5
C24A C25A H25A 125.5
N21A C26A C51A 113.1(6)
N21A C26A H26A 109.0
C51A C26A H26A 109.0
N21A C26A H26B 109.0
C51A C26A H26B 109.0
H26A C26A H26B 107.8
C36A N31A C32A 116.7(8)
N31A C32A C33A 122.7(8)
N31A C32A C43A 115.3(7)
C33A C32A C43A 122.0(8)
C34A C33A C32A 119.0(8)
C34A C33A H33A 120.5
C32A C33A H33A 120.5
C35A C34A C33A 118.7(9)
C35A C34A H34A 120.6
C33A C34A H34A 120.6
C34A C35A C36A 118.0(9)
C34A C35A H35A 121.0
C36A C35A H35A 121.0
N31A C36A C35A 124.8(8)
N31A C36A H36A 117.6
C35A C36A H36A 117.6
N42A N41A C45A 111.9(7)
N42A N41A C46A 119.8(6)
C45A N41A C46A 127.8(7)
C43A N42A N41A 104.2(6)
N42A C43A C44A 111.4(8)
N42A C43A C32A 120.9(7)
C44A C43A C32A 127.7(7)
C45A C44A C43A 105.4(8)
C45A C44A H44A 127.3
C43A C44A H44A 127.3
N41A C45A C44A 107.1(8)
N41A C45A H45A 126.4
C44A C45A H45A 126.4
N41A C46A C52A 109.3(6)
N41A C46A H46A 109.8
C52A C46A H46A 109.8
N41A C46A H46B 109.8
C52A C46A H46B 109.8
H46A C46A H46B 108.3
C56A C51A C52A 119.0(7)
C56A C51A C26A 121.3(7)
C52A C51A C26A 119.7(7)
C53A C52A C51A 119.2(7)
C53A C52A C46A 119.2(7)
C51A C52A C46A 121.5(7)
C54A C53A C52A 121.4(8)
C54A C53A H53A 119.3
C52A C53A H53A 119.3
C53A C54A C55A 119.8(8)
C53A C54A H54A 120.1
C55A C54A H54A 120.1
C56A C55A C54A 119.4(7)
C56A C55A H55A 120.3
C54A C55A H55A 120.3
C55A C56A C51A 121.2(7)
C55A C56A H56A 119.4
C51A C56A H56A 119.4
C16B N11B C12B 119.1(6)
C16B N11B Ir1 124.6(5)
C12B N11B Ir1 116.3(5)
N11B C12B C13B 119.2(7)
N11B C12B C21B 112.3(6)
C13B C12B C21B 128.5(7)
C14B C13B C12B 120.1(8)
C14B C13B H13B 120.0
C12B C13B H13B 120.0
C15B C14B C13B 120.6(7)
C15B C14B H14B 119.7
C13B C14B H14B 119.7
C14B C15B C16B 117.4(7)
C14B C15B H15B 121.3
C16B C15B H15B 121.3
N11B C16B C15B 123.6(7)
N11B C16B H16B 118.2
C15B C16B H16B 118.2
C22B C21B C26B 117.9(7)
C22B C21B C12B 125.4(7)
C26B C21B C12B 116.6(6)
C23B C22B F22B 116.5(7)
C23B C22B C21B 123.9(8)
F22B C22B C21B 119.6(7)
C22B C23B C24B 116.9(7)
C22B C23B H23B 121.6
C24B C23B H23B 121.6
F24B C24B C25B 119.2(7)
F24B C24B C23B 118.6(7)
C25B C24B C23B 122.2(8)
C24B C25B C26B 120.4(7)
C24B C25B H25B 119.8
C26B C25B H25B 119.8
C25B C26B C21B 118.7(7)
C25B C26B Ir1 127.4(6)
C21B C26B Ir1 113.9(5)
C16C N11C C12C 119.6(7)
C16C N11C Ir1 123.3(5)
C12C N11C Ir1 117.0(5)
N11C C12C C13C 119.7(7)
N11C C12C C21C 112.3(7)
C13C C12C C21C 127.9(8)
C14C C13C C12C 120.0(8)
C14C C13C H13C 120.0
C12C C13C H13C 120.0
C15C C14C C13C 120.0(8)
C15C C14C H14C 120.0
C13C C14C H14C 120.0
C14C C15C C16C 117.7(8)
C14C C15C H15C 121.1
C16C C15C H15C 121.1
N11C C16C C15C 122.7(8)
N11C C16C H16C 118.7
C15C C16C H16C 118.7
C22C C21C C26C 118.8(7)
C22C C21C C12C 125.7(7)
C26C C21C C12C 115.4(7)
F22C C22C C23C 116.2(7)
F22C C22C C21C 120.0(7)
C23C C22C C21C 123.7(8)
C22C C23C C24C 115.5(7)
C22C C23C H23C 122.2
C24C C23C H23C 122.2
F24C C24C C25C 118.6(8)
F24C C24C C23C 117.2(7)
C25C C24C C23C 124.3(8)
C24C C25C C26C 118.9(8)
C24C C25C H25C 120.6
C26C C25C H25C 120.6
C25C C26C C21C 118.7(7)
C25C C26C Ir1 126.5(6)
C21C C26C Ir1 114.8(6)
O3S N1S O2S 119.7(8)
O3S N1S O1S 120.7(7)
O2S N1S O1S 119.5(8)
N31S C32S C33S 180.0
C32S C33S H33B 109.5
C32S C33S H33C 109.5
H33B C33S H33C 109.5
C32S C33S H33D 109.5
H33B C33S H33D 109.5
H33C C33S H33D 109.5
N11S C12S C13S 178.8(11)
C12S C13S H13D 109.5
C12S C13S H13E 109.5
H13D C13S H13E 109.5
C12S C13S H13F 109.5
H13D C13S H13F 109.5
H13E C13S H13F 109.5
N21S C22S C23S 178.7(11)
C22S C23S H23A 109.5
C22S C23S H23D 109.5
H23A C23S H23D 109.5
C22S C23S H23E 109.5
H23A C23S H23E 109.5
H23D C23S H23E 109.5
O1X C2X H2X1 109.5
O1X C2X H2X2 109.5
H2X1 C2X H2X2 109.5
O1X C2X H2X3 109.5
H2X1 C2X H2X3 109.5
H2X2 C2X H2X3 109.5

loop_
_geom_bond_atom_site_label_1
_geom_bond_atom_site_label_2
_geom_bond_distance
Ir1 C26B 2.009(7)
Ir1 C26C 2.013(8)
Ir1 N11B 2.043(6)
Ir1 N11C 2.047(6)
Ir1 N11A 2.146(6)
Ir1 N22A 2.154(6)
N11A C16A 1.341(9)
N11A C12A 1.365(10)
C12A C13A 1.388(11)
C12A C23A 1.457(11)
C13A C14A 1.372(11)
C13A H13A 0.9500
C14A C15A 1.383(11)
C14A H14A 0.9500
C15A C16A 1.395(11)
C15A H15A 0.9500
C16A H16A 0.9500
N21A C25A 1.346(10)
N21A N22A 1.354(8)
N21A C26A 1.455(10)
N22A C23A 1.340(10)
C23A C24A 1.412(11)
C24A C25A 1.365(11)
C24A H24A 0.9500
C25A H25A 0.9500
C26A C51A 1.511(10)
C26A H26A 0.9900
C26A H26B 0.9900
N31A C36A 1.331(11)
N31A C32A 1.337(10)
C32A C33A 1.391(12)
C32A C43A 1.479(12)
C33A C34A 1.387(13)
C33A H33A 0.9500
C34A C35A 1.371(13)
C34A H34A 0.9500
C35A C36A 1.382(13)
C35A H35A 0.9500
C36A H36A 0.9500
N41A N42A 1.346(9)
N41A C45A 1.350(11)
N41A C46A 1.468(10)
N42A C43A 1.340(10)
C43A C44A 1.386(12)
C44A C45A 1.355(13)
C44A H44A 0.9500
C45A H45A 0.9500
C46A C52A 1.516(11)
C46A H46A 0.9900
C46A H46B 0.9900
C51A C56A 1.391(10)
C51A C52A 1.403(11)
C52A C53A 1.389(11)
C53A C54A 1.375(12)
C53A H53A 0.9500
C54A C55A 1.390(12)
C54A H54A 0.9500
C55A C56A 1.386(11)
C55A H55A 0.9500
C56A H56A 0.9500
F22B C22B 1.364(9)
F24B C24B 1.350(9)
N11B C16B 1.342(10)
N11B C12B 1.390(10)
C12B C13B 1.393(11)
C12B C21B 1.462(11)
C13B C14B 1.383(12)
C13B H13B 0.9500
C14B C15B 1.380(12)
C14B H14B 0.9500
C15B C16B 1.383(11)
C15B H15B 0.9500
C16B H16B 0.9500
C21B C22B 1.395(11)
C21B C26B 1.417(11)
C22B C23B 1.363(12)
C23B C24B 1.383(12)
C23B H23B 0.9500
C24B C25B 1.382(11)
C25B C26B 1.387(11)
C25B H25B 0.9500
F22C C22C 1.363(9)
F24C C24C 1.367(10)
N11C C16C 1.337(10)
N11C C12C 1.370(10)
C12C C13C 1.385(11)
C12C C21C 1.474(11)
C13C C14C 1.384(12)
C13C H13C 0.9500
C14C C15C 1.379(13)
C14C H14C 0.9500
C15C C16C 1.391(11)
C15C H15C 0.9500
C16C H16C 0.9500
C21C C22C 1.383(11)
C21C C26C 1.414(11)
C22C C23C 1.374(12)
C23C C24C 1.381(12)
C23C H23C 0.9500
C24C C25C 1.378(12)
C25C C26C 1.395(11)
C25C H25C 0.9500
N1S O3S 1.229(9)
N1S O2S 1.242(10)
N1S O1S 1.244(9)
N31S C32S 1.117(17)
C32S C33S 1.486(19)
C33S H33B 0.9800
C33S H33C 0.9800
C33S H33D 0.9800
N11S C12S 1.142(13)
C12S C13S 1.448(15)
C13S H13D 0.9800
C13S H13E 0.9800
C13S H13F 0.9800
N21S C22S 1.137(12)
C22S C23S 1.459(13)
C23S H23A 0.9800
C23S H23D 0.9800
C23S H23E 0.9800
C2X O1X 1.396(7)
C2X H2X1 0.9800
C2X H2X2 0.9800
C2X H2X3 0.9800

loop_
_geom_torsion_atom_site_label_1
_geom_torsion_atom_site_label_2
_geom_torsion_atom_site_label_3
_geom_torsion_atom_site_label_4
_geom_torsion
C16A N11A C12A C13A 2.9(10)
Ir1 N11A C12A C13A -178.5(5)
C16A N11A C12A C23A -174.6(6)
Ir1 N11A C12A C23A 4.0(8)
N11A C12A C13A C14A -1.3(11)
C23A C12A C13A C14A 175.9(7)
C12A C13A C14A C15A -1.2(12)
C13A C14A C15A C16A 2.0(11)
C12A N11A C16A C15A -2.1(10)
Ir1 N11A C16A C15A 179.5(5)
C14A C15A C16A N11A -0.3(11)
C25A N21A N22A C23A -0.1(8)
C26A N21A N22A C23A 174.9(6)
C25A N21A N22A Ir1 -179.7(5)
C26A N21A N22A Ir1 -4.8(10)
N21A N22A C23A C24A -0.5(8)
Ir1 N22A C23A C24A 179.3(5)
N21A N22A C23A C12A 176.2(6)
Ir1 N22A C23A C12A -4.0(8)
N11A C12A C23A N22A 0.0(9)
C13A C12A C23A N22A -177.4(7)
N11A C12A C23A C24A 175.8(8)
C13A C12A C23A C24A -1.6(13)
N22A C23A C24A C25A 0.8(8)
C12A C23A C24A C25A -175.2(8)
N22A N21A C25A C24A 0.6(8)
C26A N21A C25A C24A -174.1(7)
C23A C24A C25A N21A -0.8(8)
C25A N21A C26A C51A 92.2(9)
N22A N21A C26A C51A -81.8(8)
C36A N31A C32A C33A 1.7(11)
C36A N31A C32A C43A -178.1(7)
N31A C32A C33A C34A -1.4(12)
C43A C32A C33A C34A 178.4(7)
C32A C33A C34A C35A 0.3(12)
C33A C34A C35A C36A 0.5(13)
C32A N31A C36A C35A -0.9(12)
C34A C35A C36A N31A -0.2(13)
C45A N41A N42A C43A 0.9(8)
C46A N41A N42A C43A 173.4(7)
N41A N42A C43A C44A -1.0(8)
N41A N42A C43A C32A -178.5(7)
N31A C32A C43A N42A 179.0(7)
C33A C32A C43A N42A -0.8(11)
N31A C32A C43A C44A 1.9(12)
C33A C32A C43A C44A -177.9(8)
N42A C43A C44A C45A 0.7(10)
C32A C43A C44A C45A 178.1(8)
N42A N41A C45A C44A -0.5(10)
C46A N41A C45A C44A -172.2(8)
C43A C44A C45A N41A -0.1(10)
N42A N41A C46A C52A -65.2(9)
C45A N41A C46A C52A 105.9(9)
N21A C26A C51A C56A -3.7(10)
N21A C26A C51A C52A 177.3(6)
C56A C51A C52A C53A 1.5(11)
C26A C51A C52A C53A -179.5(7)
C56A C51A C52A C46A -175.3(7)
C26A C51A C52A C46A 3.7(11)
N41A C46A C52A C53A -80.7(9)
N41A C46A C52A C51A 96.1(8)
C51A C52A C53A C54A -1.3(12)
C46A C52A C53A C54A 175.6(7)
C52A C53A C54A C55A -0.1(12)
C53A C54A C55A C56A 1.3(12)
C54A C55A C56A C51A -1.1(12)
C52A C51A C56A C55A -0.3(11)
C26A C51A C56A C55A -179.3(7)
C16B N11B C12B C13B 1.8(10)
Ir1 N11B C12B C13B 179.9(6)
C16B N11B C12B C21B -175.9(6)
Ir1 N11B C12B C21B 2.2(8)
N11B C12B C13B C14B -1.6(11)
C21B C12B C13B C14B 175.7(8)
C12B C13B C14B C15B 0.5(12)
C13B C14B C15B C16B 0.3(12)
C12B N11B C16B C15B -1.0(11)
Ir1 N11B C16B C15B -178.9(6)
C14B C15B C16B N11B -0.1(12)
N11B C12B C21B C22B 177.7(7)
C13B C12B C21B C22B 0.2(13)
N11B C12B C21B C26B 1.8(9)
C13B C12B C21B C26B -175.7(8)
C26B C21B C22B C23B 2.0(12)
C12B C21B C22B C23B -173.8(7)
C26B C21B C22B F22B -178.9(7)
C12B C21B C22B F22B 5.3(12)
F22B C22B C23B C24B -179.1(7)
C21B C22B C23B C24B 0.0(12)
C22B C23B C24B F24B 179.1(7)
C22B C23B C24B C25B -1.7(12)
F24B C24B C25B C26B -179.5(7)
C23B C24B C25B C26B 1.2(12)
C24B C25B C26B C21B 0.8(11)
C24B C25B C26B Ir1 179.4(6)
C22B C21B C26B C25B -2.4(11)
C12B C21B C26B C25B 173.8(7)
C22B C21B C26B Ir1 178.9(6)
C12B C21B C26B Ir1 -4.9(8)
C16C N11C C12C C13C 4.1(11)
Ir1 N11C C12C C13C -173.0(6)
C16C N11C C12C C21C -175.0(6)
Ir1 N11C C12C C21C 7.9(8)
N11C C12C C13C C14C -2.7(12)
C21C C12C C13C C14C 176.2(8)
C12C C13C C14C C15C -0.6(12)
C13C C14C C15C C16C 2.5(12)
C12C N11C C16C C15C -2.2(11)
Ir1 N11C C16C C15C 174.7(6)
C14C C15C C16C N11C -1.1(12)
N11C C12C C21C C22C 175.0(7)
C13C C12C C21C C22C -4.0(13)
N11C C12C C21C C26C -1.4(9)
C13C C12C C21C C26C 179.5(8)
C26C C21C C22C F22C -179.2(6)
C12C C21C C22C F22C 4.5(12)
C26C C21C C22C C23C 2.8(12)
C12C C21C C22C C23C -173.5(7)
F22C C22C C23C C24C 179.1(7)
C21C C22C C23C C24C -2.8(12)
C22C C23C C24C F24C -179.7(7)
C22C C23C C24C C25C 1.0(12)
F24C C24C C25C C26C -178.5(7)
C23C C24C C25C C26C 0.8(12)
C24C C25C C26C C21C -0.9(11)
C24C C25C C26C Ir1 -179.1(6)
C22C C21C C26C C25C -0.8(11)
C12C C21C C26C C25C 175.9(7)
C22C C21C C26C Ir1 177.6(6)
C12C C21C C26C Ir1 -5.7(8)
